data_7207084
loop_
_publ_author_name
'Jin, Rui-Fang'
'Yang, Shi-Yao'
'Li, Hui-Min'
'Long, La-Sheng'
'Huang, Rong-Bin'
'Zheng, Lan-Sun'

_publ_section_title
;
 Effect of ionic radius on the assemblies of first row transition
 metal--5-tert-butylisophthalates--(2,2&#x2032;-bipyridine or
 phenanthroline) coordination compounds
;
_journal_issue 4
_journal_name_full CrystEngComm
_journal_page_first 1301
_journal_paper_doi 10.1039/c1ce05959a
_journal_volume 14
_journal_year 2012
_chemical_formula_moiety '(C36 H24 Fe N6), 2(C12 H13 O4), 3.5(H2 O)'
_chemical_formula_sum 'C60 H57 Fe N6 O11.5'
_chemical_formula_weight 1101.97
_chemical_name_systematic
;
?
;
_space_group_IT_number 20
_symmetry_cell_setting orthorhombic
_symmetry_space_group_name_Hall 'C 2c 2'
_symmetry_space_group_name_H-M 'C 2 2 21'
_atom_sites_solution_hydrogens geom
_atom_sites_solution_primary direct
_atom_sites_solution_secondary difmap
_audit_creation_method SHELXL-97
_cell_angle_alpha 90.00
_cell_angle_beta 90.00
_cell_angle_gamma 90.00
_cell_formula_units_Z 4
_cell_length_a 14.4060(8)
_cell_length_b 18.0665(10)
_cell_length_c 20.6240(12)
_cell_measurement_reflns_used 5019
_cell_measurement_temperature 173(2)
_cell_measurement_theta_max 26.0144
_cell_measurement_theta_min 2.4615
_cell_volume 5367.7(5)
_computing_cell_refinement 'SAINT (Bruker, 2002)'
_computing_data_collection 'SMART (Bruker, 2002)'
_computing_data_reduction 'SAINT (Bruker, 2001)'
_computing_molecular_graphics 'ORTEP-II (Johnson, 1976)'
_computing_publication_material 'SHELXL-97 (Sheldrick, 1997)'
_computing_structure_refinement 'SHELXL-97 (Sheldrick, 1997)'
_computing_structure_solution 'SHELXS-97 (Sheldrick, 1997)'
_diffrn_ambient_temperature 173(2)
_diffrn_measured_fraction_theta_full 1.000
_diffrn_measured_fraction_theta_max 0.972
_diffrn_measurement_device_type 'Bruker APEX area-detector diffractometer'
_diffrn_measurement_method '\f and \w scan'
_diffrn_radiation_monochromator graphite
_diffrn_radiation_source 'fine-focus sealed tube'
_diffrn_radiation_type MoK\a
_diffrn_radiation_wavelength 0.71073
_diffrn_reflns_av_R_equivalents 0.0448
_diffrn_reflns_av_sigmaI/netI 0.0394
_diffrn_reflns_limit_h_max 19
_diffrn_reflns_limit_h_min -19
_diffrn_reflns_limit_k_max 24
_diffrn_reflns_limit_k_min -24
_diffrn_reflns_limit_l_max 27
_diffrn_reflns_limit_l_min -27
_diffrn_reflns_number 31088
_diffrn_reflns_theta_full 25.00
_diffrn_reflns_theta_max 28.66
_diffrn_reflns_theta_min 1.81
_exptl_absorpt_coefficient_mu 0.351
_exptl_absorpt_correction_T_max 0.9082
_exptl_absorpt_correction_T_min 0.8638
_exptl_absorpt_correction_type multi-scan
_exptl_absorpt_process_details 'SADABS (Bruker, 2002)'
_exptl_crystal_colour red
_exptl_crystal_density_diffrn 1.364
_exptl_crystal_density_meas ?
_exptl_crystal_density_method 'not measured'
_exptl_crystal_description block
_exptl_crystal_F_000 2308
_exptl_crystal_size_max 0.43
_exptl_crystal_size_mid 0.38
_exptl_crystal_size_min 0.28
_refine_diff_density_max 1.040
_refine_diff_density_min -0.293
_refine_diff_density_rms 0.083
_refine_ls_abs_structure_details 'Flack H D (1983), Acta Cryst. A39, 876-881'
_refine_ls_abs_structure_Flack 0.38(2)
_refine_ls_extinction_method none
_refine_ls_goodness_of_fit_ref 1.066
_refine_ls_hydrogen_treatment constr
_refine_ls_matrix_type full
_refine_ls_number_parameters 375
_refine_ls_number_reflns 6546
_refine_ls_number_restraints 6
_refine_ls_restrained_S_all 1.071
_refine_ls_R_factor_all 0.0669
_refine_ls_R_factor_gt 0.0603
_refine_ls_shift/su_max 0.000
_refine_ls_shift/su_mean 0.000
_refine_ls_structure_factor_coef Fsqd
_refine_ls_weighting_details 'calc w=1/[\s^2^(Fo^2^)+(0.1043P)^2^+2.2582P] where P=(Fo^2^+2Fc^2^)/3'
_refine_ls_weighting_scheme calc
_refine_ls_wR_factor_gt 0.1556
_refine_ls_wR_factor_ref 0.1598
_reflns_number_gt 5903
_reflns_number_total 6546
_reflns_threshold_expression >2sigma(I)
_cod_data_source_file c1ce05959a.txt
_cod_data_source_block FePhen-[Fe(phen)3].2Htbip.3.5H2O
_cod_depositor_comments
;
The following automatic conversions were performed:

'_exptl_absorpt_correction_type' value 'Multi-scan' changed to
'multi-scan' according to
/home/saulius/struct/CIF-dictionaries/cif_core.dic dictionary named
'cif_core.dic' version 2.4.1 from 2010-06-29.

Automatic conversion script
Id: cif_fix_values 1715 2011-07-08 13:25:40Z adriana 

The following automatic conversions were performed:

'_exptl_crystal_density_meas' value 'not measured' was changed to '?'
- the value is perceived as not measured.

Automatic conversion script
Id: cif_fix_values 3008 2015-01-20 13:52:24Z robertas 
;
_cod_original_formula_sum 'C60 H57 Fe N6 O11.50'
_cod_database_code 7207084

loop_
_symmetry_equiv_pos_as_xyz
'x, y, z'
'-x, -y, z+1/2'
'x, -y, -z'
'-x, y, -z+1/2'
'x+1/2, y+1/2, z'
'-x+1/2, -y+1/2, z+1/2'
'x+1/2, -y+1/2, -z'
'-x+1/2, y+1/2, -z+1/2'

loop_
_atom_site_label
_atom_site_type_symbol
_atom_site_fract_x
_atom_site_fract_y
_atom_site_fract_z
_atom_site_U_iso_or_equiv
_atom_site_adp_type
_atom_site_occupancy
_atom_site_symmetry_multiplicity
_atom_site_calc_flag
_atom_site_refinement_flags
_atom_site_disorder_assembly
_atom_site_disorder_group
Fe1 Fe 0.64204(4) 0.5000 0.5000 0.03222(16) Uani 1 2 d S . .
N1 N 0.73861(17) 0.54180(14) 0.44371(15) 0.0400(6) Uani 1 1 d . . .
N2 N 0.6446(2) 0.60022(13) 0.53834(13) 0.0395(6) Uani 1 1 d . . .
N3 N 0.54054(17) 0.53083(14) 0.44268(12) 0.0321(5) Uani 1 1 d . . .
O1 O 0.68390(15) 0.61904(10) 0.27334(10) 0.0365(5) Uani 1 1 d . . .
O2 O 0.7944(2) 0.66813(12) 0.21355(15) 0.0621(9) Uani 1 1 d . . .
O3 O 0.85132(18) 0.93857(10) 0.22312(12) 0.0441(5) Uani 1 1 d . . .
O4 O 0.74265(16) 1.00685(11) 0.26897(12) 0.0479(6) Uani 1 1 d . . .
H4 H 0.7735 1.0412 0.2520 0.072 Uiso 1 1 calc R . .
C1 C 0.7059(2) 0.74799(13) 0.27978(14) 0.0283(5) Uani 1 1 d . . .
C2 C 0.7558(2) 0.80892(14) 0.25922(14) 0.0280(5) Uani 1 1 d . . .
H2A H 0.8067 0.8031 0.2303 0.034 Uiso 1 1 calc R . .
C3 C 0.7310(2) 0.87848(13) 0.28115(13) 0.0269(5) Uani 1 1 d . . .
C4 C 0.6572(2) 0.88603(14) 0.32420(13) 0.0285(6) Uani 1 1 d . . .
H4A H 0.6406 0.9339 0.3392 0.034 Uiso 1 1 calc R . .
C5 C 0.6073(2) 0.82504(15) 0.34564(13) 0.0280(5) Uani 1 1 d . . .
C6 C 0.6332(2) 0.75622(13) 0.32257(13) 0.0298(5) Uani 1 1 d . . .
H6A H 0.6001 0.7136 0.3365 0.036 Uiso 1 1 calc R . .
C7 C 0.7313(2) 0.67398(15) 0.25238(16) 0.0360(7) Uani 1 1 d . . .
C8 C 0.7805(2) 0.94460(14) 0.25551(15) 0.0326(6) Uani 1 1 d . . .
C9 C 0.5230(2) 0.83459(16) 0.38924(15) 0.0357(6) Uani 1 1 d . . .
C10 C 0.4996(3) 0.7629(2) 0.4254(3) 0.0664(12) Uani 1 1 d . . .
H10A H 0.4791 0.7253 0.3943 0.100 Uiso 1 1 calc R . .
H10B H 0.4499 0.7724 0.4567 0.100 Uiso 1 1 calc R . .
H10C H 0.5549 0.7451 0.4483 0.100 Uiso 1 1 calc R . .
C11 C 0.4416(3) 0.8542(3) 0.3464(2) 0.0730(14) Uani 1 1 d . . .
H11A H 0.4564 0.8987 0.3212 0.110 Uiso 1 1 calc R . .
H11B H 0.3868 0.8636 0.3733 0.110 Uiso 1 1 calc R . .
H11C H 0.4287 0.8130 0.3168 0.110 Uiso 1 1 calc R . .
C12 C 0.5392(4) 0.8949(3) 0.4388(2) 0.0734(15) Uani 1 1 d . . .
H12A H 0.5454 0.9426 0.4167 0.110 Uiso 1 1 calc R . .
H12B H 0.5961 0.8843 0.4631 0.110 Uiso 1 1 calc R . .
H12C H 0.4865 0.8969 0.4688 0.110 Uiso 1 1 calc R . .
C13 C 0.7885(2) 0.5104(2) 0.3980(2) 0.0539(9) Uani 1 1 d . . .
H13A H 0.7779 0.4597 0.3884 0.065 Uiso 1 1 calc R . .
C14 C 0.8564(3) 0.5482(2) 0.3632(3) 0.0672(13) Uani 1 1 d . . .
H14A H 0.8923 0.5228 0.3316 0.081 Uiso 1 1 calc R . .
C15 C 0.8713(2) 0.6215(2) 0.3741(3) 0.0650(12) Uani 1 1 d . . .
H15A H 0.9171 0.6477 0.3502 0.078 Uiso 1 1 calc R . .
C16 C 0.8191(2) 0.6569(2) 0.4203(2) 0.0565(11) Uani 1 1 d . . .
C17 C 0.8267(3) 0.7341(2) 0.4364(3) 0.0678(14) Uani 1 1 d . . .
H17A H 0.8682 0.7645 0.4125 0.081 Uiso 1 1 calc R . .
C18 C 0.7765(3) 0.7641(2) 0.4843(3) 0.0697(15) Uani 1 1 d . . .
H18A H 0.7834 0.8154 0.4935 0.084 Uiso 1 1 calc R . .
C19 C 0.7135(3) 0.72165(18) 0.5216(2) 0.0567(11) Uani 1 1 d . . .
C20 C 0.6606(4) 0.7488(2) 0.5732(2) 0.0683(14) Uani 1 1 d . . .
H20A H 0.6654 0.7992 0.5857 0.082 Uiso 1 1 calc R . .
C21 C 0.6030(4) 0.7029(2) 0.6049(2) 0.0672(13) Uani 1 1 d . . .
H21A H 0.5671 0.7209 0.6402 0.081 Uiso 1 1 calc R . .
C22 C 0.5958(3) 0.62855(19) 0.58618(18) 0.0478(9) Uani 1 1 d . . .
H22A H 0.5539 0.5973 0.6090 0.057 Uiso 1 1 calc R . .
C23 C 0.7031(2) 0.64664(16) 0.50673(19) 0.0426(8) Uani 1 1 d . . .
C24 C 0.7552(2) 0.61492(18) 0.45557(19) 0.0449(8) Uani 1 1 d . . .
C25 C 0.5426(2) 0.55992(17) 0.38443(16) 0.0394(7) Uani 1 1 d . . .
H25A H 0.6010 0.5688 0.3644 0.047 Uiso 1 1 calc R . .
C26 C 0.4617(3) 0.5782(2) 0.35095(17) 0.0452(8) Uani 1 1 d . . .
H26A H 0.4662 0.5991 0.3088 0.054 Uiso 1 1 calc R . .
C27 C 0.3763(2) 0.56681(18) 0.37749(17) 0.0423(7) Uani 1 1 d . . .
H27A H 0.3214 0.5809 0.3551 0.051 Uiso 1 1 calc R . .
C28 C 0.3720(2) 0.53371(16) 0.43870(14) 0.0334(6) Uani 1 1 d . . .
C29 C 0.2878(2) 0.51606(17) 0.47056(16) 0.0394(7) Uani 1 1 d . . .
H29A H 0.2304 0.5271 0.4500 0.047 Uiso 1 1 calc R . .
C30 C 0.45534(19) 0.51700(14) 0.46901(14) 0.0279(5) Uani 1 1 d . . .
O1W O 1.0000 0.7054(2) 0.2500 0.0711(12) Uani 1 2 d S . .
H1WA H 0.9529 0.7115 0.2734 0.107 Uiso 0.50 1 calc PR . .
H1WB H 1.0239 0.6709 0.2726 0.107 Uiso 0.50 1 d PR . .
O2W O 1.0054(6) 0.8526(3) 0.2292(3) 0.059(2) Uani 0.50 1 d P . .
H2WA H 0.9730 0.8853 0.2113 0.089 Uiso 0.50 1 calc PR . .
H2WB H 1.0057 0.8150 0.2540 0.089 Uiso 0.50 1 d PR . .
O3W O 0.8935(4) 0.5786(4) 0.1276(4) 0.079(2) Uani 0.50 1 d P A 1
H3WA H 0.8674 0.6180 0.1393 0.118 Uiso 0.50 1 calc PR A 1
H3WB H 0.8628 0.5403 0.1382 0.118 Uiso 0.50 1 d PR A 1
O4W O 0.9361(7) 0.5701(6) 0.1925(7) 0.064(3) Uani 0.25 1 d PU B 2
H4WA H 0.8995 0.6015 0.2083 0.096 Uiso 0.25 1 calc PR B 2
H4WB H 0.9718 0.5710 0.2252 0.096 Uiso 0.25 1 d PR B 2

loop_
_atom_site_aniso_label
_atom_site_aniso_U_11
_atom_site_aniso_U_22
_atom_site_aniso_U_33
_atom_site_aniso_U_23
_atom_site_aniso_U_13
_atom_site_aniso_U_12
Fe1 0.0241(2) 0.0243(3) 0.0483(3) -0.0047(2) 0.000 0.000
N1 0.0223(11) 0.0281(12) 0.0694(18) 0.0014(12) 0.0013(11) 0.0003(9)
N2 0.0388(13) 0.0283(12) 0.0513(15) -0.0071(10) -0.0179(12) 0.0039(11)
N3 0.0299(12) 0.0305(12) 0.0361(13) -0.0017(10) 0.0025(10) -0.0032(9)
O1 0.0469(12) 0.0136(8) 0.0489(12) 0.0003(8) 0.0194(10) -0.0039(8)
O2 0.0828(19) 0.0179(9) 0.0857(19) -0.0134(11) 0.0552(16) -0.0135(11)
O3 0.0455(12) 0.0193(9) 0.0675(14) 0.0030(9) 0.0202(12) 0.0016(9)
O4 0.0551(13) 0.0115(8) 0.0773(16) 0.0067(9) 0.0265(12) 0.0039(9)
C1 0.0368(14) 0.0145(10) 0.0337(13) -0.0007(9) 0.0038(11) -0.0006(10)
C2 0.0304(13) 0.0190(12) 0.0347(13) 0.0000(10) 0.0065(11) -0.0016(10)
C3 0.0346(14) 0.0145(11) 0.0316(13) 0.0001(9) -0.0012(11) 0.0006(10)
C4 0.0344(14) 0.0173(11) 0.0338(13) -0.0032(9) -0.0013(11) 0.0036(10)
C5 0.0319(13) 0.0223(12) 0.0298(13) -0.0005(10) 0.0011(10) 0.0034(10)
C6 0.0374(15) 0.0169(11) 0.0349(13) 0.0014(9) 0.0057(12) -0.0029(10)
C7 0.0468(18) 0.0160(11) 0.0452(16) -0.0046(11) 0.0156(14) -0.0056(11)
C8 0.0349(14) 0.0191(12) 0.0437(15) 0.0014(11) 0.0051(12) 0.0005(11)
C9 0.0384(15) 0.0305(14) 0.0381(15) -0.0059(12) 0.0094(13) 0.0023(12)
C10 0.060(2) 0.048(2) 0.091(3) 0.012(2) 0.040(2) 0.0064(18)
C11 0.045(2) 0.106(4) 0.069(3) -0.007(3) 0.0050(19) 0.035(2)
C12 0.086(3) 0.068(3) 0.066(3) -0.034(2) 0.038(2) -0.018(2)
C13 0.0328(15) 0.0381(18) 0.091(3) 0.0044(18) 0.0189(16) 0.0008(14)
C14 0.0333(17) 0.052(2) 0.116(4) 0.021(2) 0.027(2) 0.0104(17)
C15 0.0224(15) 0.052(2) 0.121(4) 0.030(2) 0.0102(19) -0.0007(14)
C16 0.0289(16) 0.0390(18) 0.102(3) 0.0236(19) -0.0210(19) -0.0065(13)
C17 0.046(2) 0.0384(19) 0.119(4) 0.023(2) -0.029(2) -0.0159(16)
C18 0.068(3) 0.0285(16) 0.112(4) 0.004(2) -0.045(3) -0.0090(17)
C19 0.061(2) 0.0282(15) 0.081(3) -0.0006(16) -0.039(2) -0.0013(15)
C20 0.102(4) 0.0288(17) 0.074(3) -0.0103(18) -0.046(3) 0.013(2)
C21 0.098(3) 0.043(2) 0.060(2) -0.0189(18) -0.035(2) 0.026(2)
C22 0.055(2) 0.0378(18) 0.051(2) -0.0105(14) -0.0165(16) 0.0117(15)
C23 0.0361(14) 0.0257(13) 0.066(2) -0.0021(14) -0.0228(16) 0.0018(11)
C24 0.0258(14) 0.0318(15) 0.077(2) 0.0077(15) -0.0144(15) -0.0020(11)
C25 0.0388(16) 0.0369(16) 0.0427(17) 0.0009(13) 0.0110(13) -0.0073(13)
C26 0.055(2) 0.0415(17) 0.0392(17) 0.0095(14) 0.0016(15) -0.0051(15)
C27 0.0428(18) 0.0399(17) 0.0442(17) 0.0057(13) -0.0055(14) 0.0027(14)
C28 0.0347(15) 0.0305(13) 0.0349(13) 0.0002(11) -0.0019(12) 0.0011(11)
C29 0.0252(13) 0.0448(19) 0.0481(16) 0.0052(13) -0.0032(12) -0.0001(11)
C30 0.0282(13) 0.0236(13) 0.0319(13) -0.0023(10) 0.0016(10) -0.0027(9)
O1W 0.080(3) 0.044(2) 0.089(3) 0.000 0.005(3) 0.000
O2W 0.047(3) 0.034(2) 0.098(6) 0.004(2) -0.016(5) 0.001(2)
O3W 0.063(4) 0.052(3) 0.121(6) -0.039(4) 0.048(4) -0.023(3)
O4W 0.027(4) 0.056(5) 0.110(7) -0.035(5) 0.043(5) -0.017(4)

loop_
_atom_type_symbol
_atom_type_description
_atom_type_scat_dispersion_real
_atom_type_scat_dispersion_imag
_atom_type_scat_source
C C 0.0033 0.0016 'International Tables Vol C Tables 4.2.6.8 and 6.1.1.4'
H H 0.0000 0.0000 'International Tables Vol C Tables 4.2.6.8 and 6.1.1.4'
N N 0.0061 0.0033 'International Tables Vol C Tables 4.2.6.8 and 6.1.1.4'
O O 0.0106 0.0060 'International Tables Vol C Tables 4.2.6.8 and 6.1.1.4'
Fe Fe 0.3463 0.8444 'International Tables Vol C Tables 4.2.6.8 and 6.1.1.4'

loop_
_geom_angle_atom_site_label_1
_geom_angle_atom_site_label_2
_geom_angle_atom_site_label_3
_geom_angle
_geom_angle_site_symmetry_1
_geom_angle_site_symmetry_3
N3 Fe1 N3 83.58(14) . 3_566
N3 Fe1 N1 173.82(11) . 3_566
N3 Fe1 N1 93.59(10) 3_566 3_566
N3 Fe1 N1 93.59(10) . .
N3 Fe1 N1 173.82(11) 3_566 .
N1 Fe1 N1 89.74(16) 3_566 .
N3 Fe1 N2 91.90(11) . 3_566
N3 Fe1 N2 89.72(10) 3_566 3_566
N1 Fe1 N2 82.57(12) 3_566 3_566
N1 Fe1 N2 95.88(11) . 3_566
N3 Fe1 N2 89.72(10) . .
N3 Fe1 N2 91.90(11) 3_566 .
N1 Fe1 N2 95.88(11) 3_566 .
N1 Fe1 N2 82.57(12) . .
N2 Fe1 N2 177.83(17) 3_566 .
C13 N1 C24 116.8(3) . .
C13 N1 Fe1 130.2(2) . .
C24 N1 Fe1 113.0(2) . .
C22 N2 C23 116.9(3) . .
C22 N2 Fe1 130.3(3) . .
C23 N2 Fe1 112.7(2) . .
C25 N3 C30 117.3(3) . .
C25 N3 Fe1 130.5(2) . .
C30 N3 Fe1 112.24(19) . .
C8 O4 H4 109.5 . .
C6 C1 C2 120.4(2) . .
C6 C1 C7 121.6(2) . .
C2 C1 C7 118.0(2) . .
C1 C2 C3 119.3(3) . .
C1 C2 H2A 120.4 . .
C3 C2 H2A 120.4 . .
C2 C3 C4 119.7(2) . .
C2 C3 C8 119.3(2) . .
C4 C3 C8 120.9(2) . .
C5 C4 C3 121.4(2) . .
C5 C4 H4A 119.3 . .
C3 C4 H4A 119.3 . .
C6 C5 C4 117.7(2) . .
C6 C5 C9 121.4(2) . .
C4 C5 C9 120.8(2) . .
C1 C6 C5 121.5(2) . .
C1 C6 H6A 119.3 . .
C5 C6 H6A 119.3 . .
O2 C7 O1 123.6(3) . .
O2 C7 C1 120.6(2) . .
O1 C7 C1 115.8(3) . .
O3 C8 O4 123.4(3) . .
O3 C8 C3 121.4(2) . .
O4 C8 C3 115.1(3) . .
C11 C9 C12 110.3(4) . .
C11 C9 C5 107.5(3) . .
C12 C9 C5 111.0(3) . .
C11 C9 C10 108.2(4) . .
C12 C9 C10 108.3(3) . .
C5 C9 C10 111.6(3) . .
C9 C10 H10A 109.5 . .
C9 C10 H10B 109.5 . .
H10A C10 H10B 109.5 . .
C9 C10 H10C 109.5 . .
H10A C10 H10C 109.5 . .
H10B C10 H10C 109.5 . .
C9 C11 H11A 109.5 . .
C9 C11 H11B 109.5 . .
H11A C11 H11B 109.5 . .
C9 C11 H11C 109.5 . .
H11A C11 H11C 109.5 . .
H11B C11 H11C 109.5 . .
C9 C12 H12A 109.5 . .
C9 C12 H12B 109.5 . .
H12A C12 H12B 109.5 . .
C9 C12 H12C 109.5 . .
H12A C12 H12C 109.5 . .
H12B C12 H12C 109.5 . .
N1 C13 C14 122.9(4) . .
N1 C13 H13A 118.6 . .
C14 C13 H13A 118.6 . .
C15 C14 C13 120.2(4) . .
C15 C14 H14A 119.9 . .
C13 C14 H14A 119.9 . .
C14 C15 C16 118.8(4) . .
C14 C15 H15A 120.6 . .
C16 C15 H15A 120.6 . .
C15 C16 C24 118.0(3) . .
C15 C16 C17 124.8(4) . .
C24 C16 C17 117.1(4) . .
C18 C17 C16 121.5(4) . .
C18 C17 H17A 119.3 . .
C16 C17 H17A 119.3 . .
C17 C18 C19 121.9(3) . .
C17 C18 H18A 119.1 . .
C19 C18 H18A 119.1 . .
C20 C19 C23 116.7(4) . .
C20 C19 C18 125.0(4) . .
C23 C19 C18 118.3(4) . .
C21 C20 C19 119.4(3) . .
C21 C20 H20A 120.3 . .
C19 C20 H20A 120.3 . .
C20 C21 C22 120.2(4) . .
C20 C21 H21A 119.9 . .
C22 C21 H21A 119.9 . .
N2 C22 C21 122.7(4) . .
N2 C22 H22A 118.7 . .
C21 C22 H22A 118.7 . .
N2 C23 C19 124.1(4) . .
N2 C23 C24 115.9(3) . .
C19 C23 C24 120.0(4) . .
N1 C24 C16 123.2(4) . .
N1 C24 C23 115.6(3) . .
C16 C24 C23 121.2(3) . .
N3 C25 C26 122.0(3) . .
N3 C25 H25A 119.0 . .
C26 C25 H25A 119.0 . .
C27 C26 C25 121.3(3) . .
C27 C26 H26A 119.3 . .
C25 C26 H26A 119.3 . .
C26 C27 C28 117.9(3) . .
C26 C27 H27A 121.1 . .
C28 C27 H27A 121.1 . .
C30 C28 C27 117.5(3) . .
C30 C28 C29 118.9(3) . .
C27 C28 C29 123.6(3) . .
C29 C29 C28 121.05(17) 3_566 .
C29 C29 H29A 119.5 3_566 .
C28 C29 H29A 119.5 . .
N3 C30 C28 124.0(3) . .
N3 C30 C30 115.96(16) . 3_566
C28 C30 C30 120.04(16) . 3_566
H1WA O1W H1WB 96.2 . .
O2W O2W H2WA 109.5 4_755 .
O2W O2W H2WB 53.8 4_755 .
H2WA O2W H2WB 146.1 . .
H3WA O3W H3WB 112.6 . .
H4WA O4W H4WB 93.3 . .

loop_
_geom_bond_atom_site_label_1
_geom_bond_atom_site_label_2
_geom_bond_distance
_geom_bond_site_symmetry_2
Fe1 N3 1.961(3) .
Fe1 N3 1.961(3) 3_566
Fe1 N1 1.963(3) 3_566
Fe1 N1 1.963(3) .
Fe1 N2 1.976(2) 3_566
Fe1 N2 1.976(2) .
N1 C13 1.314(5) .
N1 C24 1.365(4) .
N2 C22 1.316(5) .
N2 C23 1.356(4) .
N3 C25 1.312(4) .
N3 C30 1.365(4) .
O1 C7 1.280(3) .
O2 C7 1.217(4) .
O3 C8 1.225(4) .
O4 C8 1.280(3) .
O4 H4 0.8400 .
C1 C6 1.378(4) .
C1 C2 1.381(4) .
C1 C7 1.497(4) .
C2 C3 1.383(4) .
C2 H2A 0.9500 .
C3 C4 1.392(4) .
C3 C8 1.488(4) .
C4 C5 1.387(4) .
C4 H4A 0.9500 .
C5 C6 1.382(4) .
C5 C9 1.521(4) .
C6 H6A 0.9500 .
C9 C11 1.511(6) .
C9 C12 1.513(5) .
C9 C10 1.533(5) .
C10 H10A 0.9800 .
C10 H10B 0.9800 .
C10 H10C 0.9800 .
C11 H11A 0.9800 .
C11 H11B 0.9800 .
C11 H11C 0.9800 .
C12 H12A 0.9800 .
C12 H12B 0.9800 .
C12 H12C 0.9800 .
C13 C14 1.393(5) .
C13 H13A 0.9500 .
C14 C15 1.360(6) .
C14 H14A 0.9500 .
C15 C16 1.371(7) .
C15 H15A 0.9500 .
C16 C24 1.397(5) .
C16 C17 1.439(6) .
C17 C18 1.338(7) .
C17 H17A 0.9500 .
C18 C19 1.417(7) .
C18 H18A 0.9500 .
C19 C20 1.397(7) .
C19 C23 1.398(4) .
C20 C21 1.343(8) .
C20 H20A 0.9500 .
C21 C22 1.401(5) .
C21 H21A 0.9500 .
C22 H22A 0.9500 .
C23 C24 1.416(5) .
C25 C26 1.395(5) .
C25 H25A 0.9500 .
C26 C27 1.362(5) .
C26 H26A 0.9500 .
C27 C28 1.398(4) .
C27 H27A 0.9500 .
C28 C30 1.387(4) .
C28 C29 1.416(4) .
C29 C29 1.346(7) 3_566
C29 H29A 0.9500 .
C30 C30 1.418(6) 3_566
O1W H1WA 0.8400 .
O1W H1WB 0.8499 .
O2W O2W 0.872(11) 4_755
O2W H2WA 0.8400 .
O2W H2WB 0.8500 .
O3W H3WA 0.8400 .
O3W H3WB 0.8500 .
O4W H4WA 0.8400 .
O4W H4WB 0.8499 .

loop_
_geom_hbond_atom_site_label_D
_geom_hbond_atom_site_label_H
_geom_hbond_atom_site_label_A
_geom_hbond_distance_DH
_geom_hbond_distance_HA
_geom_hbond_distance_DA
_geom_hbond_angle_DHA
_geom_hbond_site_symmetry_A
O4 H4 O1 0.84 1.62 2.447(3) 167.4 8_655
O1W H1WB O2 0.85 2.63 3.128(3) 118.5 4_755
O2W H2WA O3 0.84 2.01 2.713(8) 140.1 .
O2W H2WB O1W 0.85 1.98 2.695(6) 140.5 .
O3W H3WA O2 0.84 2.07 2.792(6) 144.1 .
O3W H3WB O4 0.85 2.52 3.174(7) 134.8 8_645
O4W H4WA O2 0.84 1.94 2.736(11) 158.6 .

loop_
_geom_torsion_atom_site_label_1
_geom_torsion_atom_site_label_2
_geom_torsion_atom_site_label_3
_geom_torsion_atom_site_label_4
_geom_torsion
_geom_torsion_site_symmetry_1
_geom_torsion_site_symmetry_4
N1 Fe1 N1 C13 80.4(3) 3_566 .
N2 Fe1 N1 C13 -2.1(4) 3_566 .
N2 Fe1 N1 C13 176.4(3) . .
N1 Fe1 N1 C24 -99.0(3) 3_566 .
N2 Fe1 N1 C24 178.5(2) 3_566 .
N2 Fe1 N1 C24 -3.0(2) . .
N3 Fe1 N2 C22 85.9(3) . .
N3 Fe1 N2 C22 2.4(3) 3_566 .
N1 Fe1 N2 C22 -91.4(3) 3_566 .
N1 Fe1 N2 C22 179.6(3) . .
N3 Fe1 N2 C23 -90.0(2) . .
N3 Fe1 N2 C23 -173.5(2) 3_566 .
N1 Fe1 N2 C23 92.6(2) 3_566 .
N1 Fe1 N2 C23 3.7(2) . .
N3 Fe1 N3 C25 -177.9(3) 3_566 .
N1 Fe1 N3 C25 7.6(3) . .
N2 Fe1 N3 C25 -88.4(3) 3_566 .
N2 Fe1 N3 C25 90.2(3) . .
N3 Fe1 N3 C30 0.24(13) 3_566 .
N1 Fe1 N3 C30 -174.2(2) . .
N2 Fe1 N3 C30 89.7(2) 3_566 .
N2 Fe1 N3 C30 -91.7(2) . .
C6 C1 C2 C3 -1.1(4) . .
C7 C1 C2 C3 176.7(3) . .
C1 C2 C3 C4 0.9(4) . .
C1 C2 C3 C8 -175.8(3) . .
C2 C3 C4 C5 -0.3(4) . .
C8 C3 C4 C5 176.4(3) . .
C3 C4 C5 C6 -0.2(4) . .
C3 C4 C5 C9 -176.0(3) . .
C2 C1 C6 C5 0.6(4) . .
C7 C1 C6 C5 -177.1(3) . .
C4 C5 C6 C1 0.0(4) . .
C9 C5 C6 C1 175.8(3) . .
C6 C1 C7 O2 178.4(3) . .
C2 C1 C7 O2 0.5(5) . .
C6 C1 C7 O1 -2.9(5) . .
C2 C1 C7 O1 179.3(3) . .
C2 C3 C8 O3 -11.0(5) . .
C4 C3 C8 O3 172.2(3) . .
C2 C3 C8 O4 167.8(3) . .
C4 C3 C8 O4 -8.9(4) . .
C6 C5 C9 C11 -94.4(4) . .
C4 C5 C9 C11 81.3(4) . .
C6 C5 C9 C12 144.9(4) . .
C4 C5 C9 C12 -39.4(4) . .
C6 C5 C9 C10 24.1(4) . .
C4 C5 C9 C10 -160.3(3) . .
C24 N1 C13 C14 0.8(6) . .
Fe1 N1 C13 C14 -178.6(3) . .
N1 C13 C14 C15 -2.3(7) . .
C13 C14 C15 C16 0.6(7) . .
C14 C15 C16 C24 2.3(6) . .
C14 C15 C16 C17 -179.3(4) . .
C15 C16 C17 C18 -176.7(4) . .
C24 C16 C17 C18 1.7(6) . .
C16 C17 C18 C19 0.0(6) . .
C17 C18 C19 C20 178.4(4) . .
C17 C18 C19 C23 -1.0(6) . .
C23 C19 C20 C21 -0.6(5) . .
C18 C19 C20 C21 179.9(4) . .
C19 C20 C21 C22 -0.3(6) . .
C23 N2 C22 C21 -0.5(5) . .
Fe1 N2 C22 C21 -176.2(3) . .
C20 C21 C22 N2 0.9(6) . .
C22 N2 C23 C19 -0.6(5) . .
Fe1 N2 C23 C19 176.0(3) . .
C22 N2 C23 C24 179.8(3) . .
Fe1 N2 C23 C24 -3.7(3) . .
C20 C19 C23 N2 1.1(5) . .
C18 C19 C23 N2 -179.4(3) . .
C20 C19 C23 C24 -179.3(3) . .
C18 C19 C23 C24 0.2(5) . .
C13 N1 C24 C16 2.4(5) . .
Fe1 N1 C24 C16 -178.2(3) . .
C13 N1 C24 C23 -177.6(3) . .
Fe1 N1 C24 C23 1.9(4) . .
C15 C16 C24 N1 -3.9(5) . .
C17 C16 C24 N1 177.5(3) . .
C15 C16 C24 C23 176.0(3) . .
C17 C16 C24 C23 -2.5(5) . .
N2 C23 C24 N1 1.2(4) . .
C19 C23 C24 N1 -178.5(3) . .
N2 C23 C24 C16 -178.7(3) . .
C19 C23 C24 C16 1.6(5) . .
C30 N3 C25 C26 1.8(4) . .
Fe1 N3 C25 C26 179.9(2) . .
N3 C25 C26 C27 0.1(5) . .
C25 C26 C27 C28 -2.1(5) . .
C26 C27 C28 C30 2.0(4) . .
C26 C27 C28 C29 -177.4(3) . .
C30 C28 C29 C29 0.3(6) . 3_566
C27 C28 C29 C29 179.8(4) . 3_566
C25 N3 C30 C28 -1.9(4) . .
Fe1 N3 C30 C28 179.7(2) . .
C25 N3 C30 C30 177.7(3) . 3_566
Fe1 N3 C30 C30 -0.7(4) . 3_566
C27 C28 C30 N3 -0.1(4) . .
C29 C28 C30 N3 179.4(3) . .
C27 C28 C30 C30 -179.6(3) . 3_566
C29 C28 C30 C30 -0.2(5) . 3_566
